data_1576111
loop_
_publ_author_name
'Hansen, Hannah M.'
'Zgrabik, Joshua C.'
'Zacher, 3rd, Peter A'
'Schuely, Jacob J.'
'Amano, Emily M.'
'Yang, Mai Yer'
'Unruh, Daniel K.'
'Zuin, Lucia'
'Keith, Jason M.'
'Daly, Scott R.'

_publ_section_title
;
 Direct measurement of covalent three-center, two-electron M-H-B bonding
 in Zr and Hf borohydrides using B K-edge XAS.
;
_journal_issue 47
_journal_name_full 'Chemical science'
_journal_page_first 22333
_journal_page_last 22347
_journal_paper_doi 10.1039/d5sc06254c
_journal_volume 16
_journal_year 2025
_chemical_formula_moiety 'C24 H32 B4 Hf'
_chemical_formula_sum 'C24 H32 B4 Hf'
_chemical_formula_weight 542.22
_space_group_crystal_system triclinic
_space_group_IT_number 1
_space_group_name_Hall 'P 1'
_space_group_name_H-M_alt 'P 1'
_atom_sites_solution_hydrogens geom
_audit_creation_date 2025-06-04
_audit_creation_method
;
Olex2 1.5
(compiled 2025.04.05 svn.rf049d14d for OlexSys, GUI svn.r7224)
;
_audit_update_record
;
2025-06-12 deposited with the CCDC.	2025-10-13 downloaded from the CCDC.
;
_cell_angle_alpha 97.369(5)
_cell_angle_beta 105.709(5)
_cell_angle_gamma 97.202(5)
_cell_formula_units_Z 3
_cell_length_a 10.1704(10)
_cell_length_b 13.3855(13)
_cell_length_c 14.4409(14)
_cell_measurement_reflns_used 8054
_cell_measurement_temperature 150.15
_cell_measurement_theta_max 28.056
_cell_measurement_theta_min 2.519
_cell_volume 1850.3(3)
_computing_molecular_graphics 'Olex2 1.5 (Dolomanov et al., 2009)'
_computing_publication_material 'Olex2 1.5 (Dolomanov et al., 2009)'
_computing_structure_refinement 'SHELXL 2016/4 (Sheldrick, 2015)'
_computing_structure_solution 'SHELXT 2018/2 (Sheldrick, 2018)'
_diffrn_ambient_temperature 150.15
_diffrn_measured_fraction_theta_full 1.000
_diffrn_measured_fraction_theta_max 0.968
_diffrn_measurement_device_type 'Bruker D8 VENTURE DUO'
_diffrn_radiation_type MoK\a
_diffrn_radiation_wavelength 0.71073
_diffrn_reflns_av_R_equivalents 0.0240
_diffrn_reflns_av_unetI/netI 0.0403
_diffrn_reflns_Laue_measured_fraction_full 1.000
_diffrn_reflns_Laue_measured_fraction_max 0.968
_diffrn_reflns_limit_h_max 12
_diffrn_reflns_limit_h_min -13
_diffrn_reflns_limit_k_max 17
_diffrn_reflns_limit_k_min -17
_diffrn_reflns_limit_l_max 17
_diffrn_reflns_limit_l_min -18
_diffrn_reflns_number 30704
_diffrn_reflns_point_group_measured_fraction_full 0.852
_diffrn_reflns_point_group_measured_fraction_max 0.793
_diffrn_reflns_theta_full 25.242
_diffrn_reflns_theta_max 27.914
_diffrn_reflns_theta_min 1.961
_exptl_absorpt_coefficient_mu 4.235
_exptl_absorpt_correction_T_max 1.0000
_exptl_absorpt_correction_T_min 0.8011
_exptl_absorpt_correction_type multi-scan
_exptl_absorpt_process_details
;
SADABS-2016/2 (Bruker,2016/2) was used for absorption correction.
wR2(int) was 0.1113 before and 0.0508 after correction.
The Ratio of minimum to maximum transmission is 0.8011.
The \l/2 correction factor is Not present.
;
_exptl_crystal_density_diffrn 1.460
_exptl_crystal_description block
_exptl_crystal_F_000 804
_exptl_crystal_preparation 'Salt metathesis'
_exptl_crystal_recrystallization_method 'Cooled concentrated pentane solution'
_exptl_crystal_size_max 0.13
_exptl_crystal_size_mid 0.095
_exptl_crystal_size_min 0.07
_refine_diff_density_max 0.772
_refine_diff_density_min -0.980
_refine_diff_density_rms 0.074
_refine_ls_abs_structure_details
;
 Flack x determined using 5021 quotients [(I+)-(I-)]/[(I+)+(I-)]
 (Parsons, Flack and Wagner, Acta Cryst. B69 (2013) 249-259).
;
_refine_ls_abs_structure_Flack 0.007(5)
_refine_ls_extinction_method none
_refine_ls_goodness_of_fit_ref 1.044
_refine_ls_hydrogen_treatment constr
_refine_ls_matrix_type full
_refine_ls_number_parameters 796
_refine_ls_number_reflns 14040
_refine_ls_number_restraints 3
_refine_ls_restrained_S_all 1.043
_refine_ls_R_factor_all 0.0231
_refine_ls_R_factor_gt 0.0216
_refine_ls_shift/su_max 0.001
_refine_ls_shift/su_mean 0.000
_refine_ls_structure_factor_coef Fsqd
_refine_ls_weighting_details 'w=1/[\s^2^(Fo^2^)+(0.0060P)^2^] where P=(Fo^2^+2Fc^2^)/3'
_refine_ls_weighting_scheme calc
_refine_ls_wR_factor_gt 0.0440
_refine_ls_wR_factor_ref 0.0446
_reflns_Friedel_coverage 0.637
_reflns_Friedel_fraction_full 0.703
_reflns_Friedel_fraction_max 0.617
_reflns_number_gt 13516
_reflns_number_total 14040
_reflns_threshold_expression 'I > 2\s(I)'
_cod_data_source_file d5sc06254c3.cif
_cod_data_source_block dal2210
_cod_depositor_comments 'Adding full bibliography for 1576111--1576117.cif.'
_cod_database_code 1576111
_shelx_shelxl_version_number 2016/4
_shelx_space_group_comment
;
The symmetry employed for this shelxl refinement is uniquely defined
by the following loop, which should always be used as a source of
symmetry information in preference to the above space-group names.
They are only intended as comments.
;
_shelx_estimated_absorpt_t_max 0.756
_shelx_estimated_absorpt_t_min 0.609
_olex2_refinement_description
;
1. Fixed Uiso
 At 1.2 times of:
  All C(H) groups
 At 1.5 times of:
  All B(H,H,H) groups
2.a Aromatic/amide H refined with riding coordinates:
 C2(H2), C4(H4), C12(H12), C13(H13), C14(H14), C15(H15), C16(H16), C22(H22),
 C23(H23), C24(H24), C25(H25), C26(H26), C28(H28), C29(H29), C32(H32), C33(H33),
  C34(H34), C35(H35), C36(H36), C46(H46), C92(H92), C93(H93), C94(H94),
 C95(H95), C96(H96), C102(H102), C103(H103), C104(H104), C105(H105), C106(H106),
  C112(H112), C113(H113), C114(H114), C115(H115), C116(H116), C122(H122),
 C123(H123), C124(H124), C125(H125), C126(H126), C52(H52), C53(H53), C54(H54),
 C55(H55), C56(H56), C62(H62), C63(H63), C64(H64), C65(H65), C66(H66), C72(H72),
  C73(H73), C74(H74), C75(H75), C76(H76), C82(H82), C83(H83), C84(H84),
 C85(H85), C86(H86)
2.b Idealised Me refined as rotating group:
 B1(H1A,H1B,H1C), B2(H2A,H2B,H2C), B3(H3A,H3B,H3C), B4(H4A,H4B,H4C), B9(H9A,
 H9B,H9C), B10(H10A,H10B,H10C), B11(H11A,H11B,H11C), B12(H12A,H12B,H12C),
 B5(H5A,H5B,H5C), B6(H6A,H6B,H6C), B7(H7A,H7B,H7C), B8(H8A,H8B,H8C)
;
_olex2_submission_special_instructions 'No special instructions were received'

loop_
_space_group_symop_operation_xyz
'x, y, z'

loop_
_atom_site_label
_atom_site_type_symbol
_atom_site_fract_x
_atom_site_fract_y
_atom_site_fract_z
_atom_site_U_iso_or_equiv
_atom_site_adp_type
_atom_site_occupancy
_atom_site_site_symmetry_order
_atom_site_calc_flag
_atom_site_refinement_flags_posn
_atom_site_refinement_flags_adp
_atom_site_refinement_flags_occupancy
_atom_site_disorder_assembly
_atom_site_disorder_group
Hf1 Hf 0.71119(2) 0.66560(2) 0.58522(2) 0.03014(5) Uani 1 1 d . . . . .
C2 C 0.3157(7) 0.6893(6) 0.8429(5) 0.063(2) Uani 1 1 d . . . . .
H2 H 0.247008 0.729714 0.848842 0.075 Uiso 1 1 calc R U . . .
C4 C 0.3913(7) 0.7044(5) 0.7747(5) 0.0473(15) Uani 1 1 d . . . . .
H4 H 0.371924 0.754570 0.734262 0.057 Uiso 1 1 calc R U . . .
C11 C 1.0034(6) 0.9020(4) 0.6645(5) 0.0396(14) Uani 1 1 d . . . . .
C12 C 1.0941(7) 0.9262(5) 0.7584(6) 0.0529(17) Uani 1 1 d . . . . .
H12 H 1.074634 0.892755 0.808590 0.064 Uiso 1 1 calc R U . . .
C13 C 1.2147(8) 1.0000(6) 0.7799(7) 0.072(2) Uani 1 1 d . . . . .
H13 H 1.274467 1.018089 0.844757 0.087 Uiso 1 1 calc R U . . .
C14 C 1.2455(7) 1.0456(5) 0.7068(7) 0.071(2) Uani 1 1 d . . . . .
H14 H 1.329469 1.092223 0.720242 0.086 Uiso 1 1 calc R U . . .
C15 C 1.1546(8) 1.0237(5) 0.6136(6) 0.062(2) Uani 1 1 d . . . . .
H15 H 1.174362 1.056524 0.563187 0.075 Uiso 1 1 calc R U . . .
C16 C 1.0350(7) 0.9539(4) 0.5946(5) 0.0518(16) Uani 1 1 d . . . . .
H16 H 0.971777 0.940905 0.530814 0.062 Uiso 1 1 calc R U . . .
C21 C 0.4776(6) 0.6755(4) 0.3271(4) 0.0347(12) Uani 1 1 d . . . . .
C22 C 0.3359(6) 0.6673(5) 0.3082(4) 0.0460(15) Uani 1 1 d . . . . .
H22 H 0.295811 0.655258 0.358802 0.055 Uiso 1 1 calc R U . . .
C23 C 0.2500(6) 0.6758(5) 0.2180(4) 0.0470(14) Uani 1 1 d . . . . .
H23 H 0.152603 0.668661 0.206971 0.056 Uiso 1 1 calc R U . . .
C24 C 0.3072(6) 0.6946(5) 0.1451(4) 0.0493(15) Uani 1 1 d . . . . .
H24 H 0.249868 0.703515 0.083817 0.059 Uiso 1 1 calc R U . . .
C25 C 0.4470(8) 0.7007(6) 0.1604(5) 0.064(2) Uani 1 1 d . . . . .
H25 H 0.485873 0.710675 0.108812 0.077 Uiso 1 1 calc R U . . .
C26 C 0.5314(7) 0.6923(6) 0.2503(5) 0.057(2) Uani 1 1 d . . . . .
H26 H 0.628468 0.698079 0.260203 0.069 Uiso 1 1 calc R U . . .
C28 C 0.3431(7) 0.6159(6) 0.8999(5) 0.062(2) Uani 1 1 d . . . . .
H28 H 0.291446 0.604195 0.944421 0.074 Uiso 1 1 calc R U . . .
C29 C 0.5195(6) 0.5736(4) 0.8278(4) 0.0447(13) Uani 1 1 d . . . . .
H29 H 0.589498 0.533686 0.824434 0.054 Uiso 1 1 calc R U . . .
C31 C 0.9077(6) 0.4368(4) 0.6030(4) 0.0347(12) Uani 1 1 d . . . . .
C32 C 1.0349(7) 0.4535(5) 0.6769(4) 0.0491(16) Uani 1 1 d . . . . .
H32 H 1.070932 0.520501 0.712846 0.059 Uiso 1 1 calc R U . . .
C33 C 1.1084(8) 0.3764(6) 0.6986(5) 0.063(2) Uani 1 1 d . . . . .
H33 H 1.194969 0.390677 0.747998 0.076 Uiso 1 1 calc R U . . .
C34 C 1.0576(8) 0.2789(6) 0.6495(6) 0.0596(19) Uani 1 1 d . . . . .
H34 H 1.106987 0.225091 0.667017 0.071 Uiso 1 1 calc R U . . .
C35 C 0.9353(8) 0.2580(5) 0.5747(6) 0.0538(18) Uani 1 1 d . . . . .
H35 H 0.901301 0.190513 0.539618 0.065 Uiso 1 1 calc R U . . .
C36 C 0.8618(6) 0.3371(5) 0.5510(5) 0.0456(16) Uani 1 1 d . . . . .
H36 H 0.778752 0.322965 0.498304 0.055 Uiso 1 1 calc R U . . .
C43 C 0.4934(5) 0.6463(4) 0.7667(4) 0.0369(12) Uani 1 1 d . . . . .
C46 C 0.4442(8) 0.5591(5) 0.8933(5) 0.0608(18) Uani 1 1 d . . . . .
H46 H 0.462960 0.509231 0.934179 0.073 Uiso 1 1 calc R U . . .
B1 B 0.8774(6) 0.8085(5) 0.6375(5) 0.0306(13) Uani 1 1 d . . . . .
H1A H 0.769966 0.840646 0.622572 0.046 Uiso 1 1 calc R U . . .
H1B H 0.889355 0.761700 0.703967 0.046 Uiso 1 1 calc R U . . .
H1C H 0.878494 0.753068 0.565530 0.046 Uiso 1 1 calc R U . . .
B2 B 0.5734(6) 0.6690(5) 0.4309(5) 0.0372(14) Uani 1 1 d . . . . .
H2A H 0.568527 0.740340 0.488699 0.056 Uiso 1 1 calc R U . . .
H2B H 0.690472 0.670815 0.428039 0.056 Uiso 1 1 calc R U . . .
H2C H 0.534335 0.590940 0.455285 0.056 Uiso 1 1 calc R U . . .
B3 B 0.8234(7) 0.5269(5) 0.5885(5) 0.0378(15) Uani 1 1 d . . . . .
H3A H 0.869883 0.582066 0.541673 0.057 Uiso 1 1 calc R U . . .
H3B H 0.831616 0.574620 0.666736 0.057 Uiso 1 1 calc R U . . .
H3C H 0.704145 0.493056 0.546146 0.057 Uiso 1 1 calc R U . . .
B4 B 0.5787(7) 0.6588(5) 0.6914(5) 0.0382(15) Uani 1 1 d . . . . .
H4A H 0.544208 0.584961 0.628208 0.057 Uiso 1 1 calc R U . . .
H4B H 0.700050 0.667207 0.732619 0.057 Uiso 1 1 calc R U . . .
H4C H 0.556847 0.733618 0.655991 0.057 Uiso 1 1 calc R U . . .
Hf3 Hf 0.73999(2) 0.98557(2) 0.91013(2) 0.03208(6) Uani 1 1 d . . . . .
C91 C 0.8677(6) 0.7298(4) 0.9566(4) 0.0356(12) Uani 1 1 d . . . . .
C92 C 0.9458(7) 0.6807(5) 0.9064(5) 0.0449(16) Uani 1 1 d . . . . .
H92 H 0.975221 0.712384 0.858510 0.054 Uiso 1 1 calc R U . . .
C93 C 0.9831(7) 0.5865(5) 0.9231(5) 0.0555(18) Uani 1 1 d . . . . .
H93 H 1.035055 0.554084 0.886216 0.067 Uiso 1 1 calc R U . . .
C94 C 0.9438(6) 0.5409(4) 0.9937(5) 0.0469(15) Uani 1 1 d . . . . .
H94 H 0.970428 0.477435 1.006813 0.056 Uiso 1 1 calc R U . . .
C95 C 0.8663(8) 0.5870(5) 1.0450(5) 0.0578(18) Uani 1 1 d . . . . .
H95 H 0.839146 0.555396 1.093755 0.069 Uiso 1 1 calc R U . . .
C96 C 0.8272(7) 0.6799(4) 1.0261(5) 0.0469(15) Uani 1 1 d . . . . .
H96 H 0.771691 0.710246 1.061352 0.056 Uiso 1 1 calc R U . . .
C101 C 1.0344(6) 1.2207(4) 1.0098(4) 0.0368(13) Uani 1 1 d . . . . .
C102 C 1.1103(6) 1.2531(5) 0.9488(4) 0.0459(14) Uani 1 1 d . . . . .
H102 H 1.094422 1.213850 0.885945 0.055 Uiso 1 1 calc R U . . .
C103 C 1.2095(6) 1.3420(5) 0.9783(5) 0.0490(15) Uani 1 1 d . . . . .
H103 H 1.261234 1.362639 0.936219 0.059 Uiso 1 1 calc R U . . .
C104 C 1.2313(6) 1.3992(5) 1.0684(5) 0.0492(15) Uani 1 1 d . . . . .
H104 H 1.297969 1.460104 1.088281 0.059 Uiso 1 1 calc R U . . .
C105 C 1.1578(6) 1.3697(4) 1.1309(5) 0.0439(14) Uani 1 1 d . . . . .
H105 H 1.174125 1.409661 1.193410 0.053 Uiso 1 1 calc R U . . .
C106 C 1.0590(6) 1.2802(5) 1.1010(4) 0.0392(13) Uani 1 1 d . . . . .
H106 H 1.007982 1.259922 1.143681 0.047 Uiso 1 1 calc R U . . .
C111 C 0.5905(6) 0.9815(4) 0.6321(4) 0.0365(13) Uani 1 1 d . . . . .
C112 C 0.6656(7) 1.0356(6) 0.5812(5) 0.0604(19) Uani 1 1 d . . . . .
H112 H 0.753791 1.075312 0.615056 0.072 Uiso 1 1 calc R U . . .
C113 C 0.6129(8) 1.0316(7) 0.4836(5) 0.073(3) Uani 1 1 d . . . . .
H113 H 0.666038 1.069931 0.451232 0.087 Uiso 1 1 calc R U . . .
C114 C 0.4880(8) 0.9758(7) 0.4295(5) 0.060(2) Uani 1 1 d . . . . .
H114 H 0.454770 0.974279 0.361155 0.072 Uiso 1 1 calc R U . . .
C115 C 0.4115(7) 0.9212(6) 0.4783(5) 0.0529(18) Uani 1 1 d . . . . .
H115 H 0.324291 0.880875 0.443068 0.064 Uiso 1 1 calc R U . . .
C116 C 0.4614(7) 0.9251(5) 0.5775(5) 0.0469(15) Uani 1 1 d . . . . .
H116 H 0.406473 0.888434 0.609791 0.056 Uiso 1 1 calc R U . . .
C121 C 0.4532(6) 1.0172(5) 1.0353(4) 0.0407(13) Uani 1 1 d . . . . .
C122 C 0.4341(6) 1.1129(4) 1.0730(4) 0.0420(13) Uani 1 1 d . . . . .
H122 H 0.496029 1.171041 1.070230 0.050 Uiso 1 1 calc R U . . .
C123 C 0.3291(6) 1.1277(5) 1.1146(4) 0.0463(14) Uani 1 1 d . . . . .
H123 H 0.318786 1.194683 1.139129 0.056 Uiso 1 1 calc R U . . .
C124 C 0.2394(8) 1.0437(6) 1.1198(5) 0.0638(19) Uani 1 1 d . . . . .
H124 H 0.167663 1.053200 1.148984 0.077 Uiso 1 1 calc R U . . .
C125 C 0.2524(9) 0.9462(6) 1.0833(7) 0.079(3) Uani 1 1 d . . . . .
H125 H 0.190528 0.888837 1.087620 0.095 Uiso 1 1 calc R U . . .
C126 C 0.3575(8) 0.9328(5) 1.0400(7) 0.070(2) Uani 1 1 d . . . . .
H126 H 0.365026 0.865884 1.013138 0.085 Uiso 1 1 calc R U . . .
B9 B 0.8190(7) 0.8343(5) 0.9362(5) 0.0374(14) Uani 1 1 d . . . . .
H9A H 0.882814 0.873010 0.887568 0.056 Uiso 1 1 calc R U . . .
H9B H 0.839545 0.890486 1.012307 0.056 Uiso 1 1 calc R U . . .
H9C H 0.697580 0.818896 0.893394 0.056 Uiso 1 1 calc R U . . .
B10 B 0.9190(7) 1.1214(5) 0.9732(5) 0.0397(15) Uani 1 1 d . . . . .
H10A H 0.812261 1.143560 0.927867 0.060 Uiso 1 1 calc R U . . .
H10B H 0.902200 1.086097 1.042232 0.060 Uiso 1 1 calc R U . . .
H10C H 0.955215 1.059543 0.921778 0.060 Uiso 1 1 calc R U . . .
B11 B 0.6512(6) 0.9835(5) 0.7458(5) 0.0363(14) Uani 1 1 d . . . . .
H11A H 0.634888 1.061106 0.789744 0.055 Uiso 1 1 calc R U . . .
H11B H 0.772637 0.979373 0.765132 0.055 Uiso 1 1 calc R U . . .
H11C H 0.592137 0.911606 0.768645 0.055 Uiso 1 1 calc R U . . .
B12 B 0.5702(7) 1.0023(5) 0.9855(5) 0.0396(15) Uani 1 1 d . . . . .
H12A H 0.673620 0.993460 1.045765 0.059 Uiso 1 1 calc R U . . .
H12B H 0.593419 1.075264 0.948373 0.059 Uiso 1 1 calc R U . . .
H12C H 0.533224 0.926936 0.924097 0.059 Uiso 1 1 calc R U . . .
Hf2 Hf 0.31344(2) 0.29553(2) 0.44963(2) 0.02853(5) Uani 1 1 d . . . . .
C51 C 0.1298(6) 0.5322(4) 0.4415(4) 0.0358(12) Uani 1 1 d . . . . .
C52 C 0.1805(6) 0.6168(4) 0.5180(4) 0.0393(13) Uani 1 1 d . . . . .
H52 H 0.251465 0.611926 0.574745 0.047 Uiso 1 1 calc R U . . .
C53 C 0.1279(6) 0.7064(4) 0.5108(5) 0.0438(14) Uani 1 1 d . . . . .
H53 H 0.162388 0.762963 0.562702 0.053 Uiso 1 1 calc R U . . .
C54 C 0.0248(7) 0.7141(5) 0.4281(5) 0.0461(16) Uani 1 1 d . . . . .
H54 H -0.009873 0.776425 0.422549 0.055 Uiso 1 1 calc R U . . .
C55 C -0.0269(7) 0.6326(5) 0.3549(5) 0.0502(16) Uani 1 1 d . . . . .
H55 H -0.098600 0.637782 0.298606 0.060 Uiso 1 1 calc R U . . .
C56 C 0.0248(7) 0.5417(5) 0.3620(5) 0.0461(15) Uani 1 1 d . . . . .
H56 H -0.013301 0.484986 0.310666 0.055 Uiso 1 1 calc R U . . .
C61 C 0.5689(6) 0.3297(5) 0.2947(4) 0.0382(13) Uani 1 1 d . . . . .
C62 C 0.6588(7) 0.2636(6) 0.2812(5) 0.0518(17) Uani 1 1 d . . . . .
H62 H 0.661712 0.205149 0.312219 0.062 Uiso 1 1 calc R U . . .
C63 C 0.7452(8) 0.2814(6) 0.2227(5) 0.0591(19) Uani 1 1 d . . . . .
H63 H 0.805449 0.234621 0.213817 0.071 Uiso 1 1 calc R U . . .
C64 C 0.7441(7) 0.3655(6) 0.1782(5) 0.0567(19) Uani 1 1 d . . . . .
H64 H 0.804527 0.378273 0.139496 0.068 Uiso 1 1 calc R U . . .
C65 C 0.6552(7) 0.4305(6) 0.1901(5) 0.0584(18) Uani 1 1 d . . . . .
H65 H 0.652645 0.488444 0.158288 0.070 Uiso 1 1 calc R U . . .
C66 C 0.5689(6) 0.4141(5) 0.2472(4) 0.0470(14) Uani 1 1 d . . . . .
H66 H 0.508152 0.461092 0.254461 0.056 Uiso 1 1 calc R U . . .
C71 C 0.0363(6) 0.0531(5) 0.3329(4) 0.0368(14) Uani 1 1 d . . . . .
C72 C 0.0652(7) -0.0382(5) 0.2914(4) 0.0460(14) Uani 1 1 d . . . . .
H72 H 0.158953 -0.045095 0.297970 0.055 Uiso 1 1 calc R U . . .
C73 C -0.0389(8) -0.1197(5) 0.2405(5) 0.0577(17) Uani 1 1 d . . . . .
H73 H -0.015981 -0.181075 0.212999 0.069 Uiso 1 1 calc R U . . .
C74 C -0.1759(8) -0.1109(5) 0.2301(5) 0.064(2) Uani 1 1 d . . . . .
H74 H -0.247447 -0.166169 0.195173 0.077 Uiso 1 1 calc R U . . .
C75 C -0.2086(8) -0.0217(7) 0.2706(6) 0.076(3) Uani 1 1 d . . . . .
H75 H -0.302536 -0.015193 0.263686 0.091 Uiso 1 1 calc R U . . .
C76 C -0.1027(7) 0.0586(6) 0.3216(5) 0.0619(19) Uani 1 1 d . . . . .
H76 H -0.126236 0.119479 0.349837 0.074 Uiso 1 1 calc R U . . .
C81 C 0.5259(6) 0.2939(4) 0.7164(4) 0.0332(12) Uani 1 1 d . . . . .
C82 C 0.6693(6) 0.3055(5) 0.7362(4) 0.0446(14) Uani 1 1 d . . . . .
H82 H 0.709499 0.307886 0.684176 0.054 Uiso 1 1 calc R U . . .
C83 C 0.7540(6) 0.3136(5) 0.8303(4) 0.0531(16) Uani 1 1 d . . . . .
H83 H 0.851546 0.320300 0.842478 0.064 Uiso 1 1 calc R U . . .
C84 C 0.6978(7) 0.3118(5) 0.9059(4) 0.0501(16) Uani 1 1 d . . . . .
H84 H 0.756294 0.318576 0.970702 0.060 Uiso 1 1 calc R U . . .
C85 C 0.5571(7) 0.3005(5) 0.8884(5) 0.0455(16) Uani 1 1 d . . . . .
H85 H 0.517970 0.299426 0.941101 0.055 Uiso 1 1 calc R U . . .
C86 C 0.4711(7) 0.2903(5) 0.7929(4) 0.0406(14) Uani 1 1 d . . . . .
H86 H 0.373469 0.280812 0.780949 0.049 Uiso 1 1 calc R U . . .
B5 B 0.2003(6) 0.4342(5) 0.4451(5) 0.0341(14) Uani 1 1 d . . . . .
H5A H 0.167283 0.386569 0.502485 0.051 Uiso 1 1 calc R U . . .
H5B H 0.323864 0.459217 0.469825 0.051 Uiso 1 1 calc R U . . .
H5C H 0.163525 0.382101 0.365610 0.051 Uiso 1 1 calc R U . . .
B6 B 0.4668(7) 0.3115(5) 0.3585(5) 0.0352(14) Uani 1 1 d . . . . .
H6A H 0.504967 0.373555 0.432144 0.053 Uiso 1 1 calc R U . . .
H6B H 0.465859 0.227263 0.378619 0.053 Uiso 1 1 calc R U . . .
H6C H 0.352166 0.319990 0.313160 0.053 Uiso 1 1 calc R U . . .
B7 B 0.1533(7) 0.1483(5) 0.3836(5) 0.0325(14) Uani 1 1 d . . . . .
H7A H 0.161932 0.203697 0.325640 0.049 Uiso 1 1 calc R U . . .
H7B H 0.261998 0.119863 0.412981 0.049 Uiso 1 1 calc R U . . .
H7C H 0.125092 0.193956 0.450819 0.049 Uiso 1 1 calc R U . . .
B8 B 0.4334(7) 0.2902(5) 0.6081(5) 0.0350(14) Uani 1 1 d . . . . .
H8A H 0.313323 0.269331 0.603722 0.052 Uiso 1 1 calc R U . . .
H8B H 0.462402 0.226329 0.554260 0.052 Uiso 1 1 calc R U . . .
H8C H 0.454146 0.371979 0.584326 0.052 Uiso 1 1 calc R U . . .

loop_
_atom_site_aniso_label
_atom_site_aniso_U_11
_atom_site_aniso_U_22
_atom_site_aniso_U_33
_atom_site_aniso_U_23
_atom_site_aniso_U_13
_atom_site_aniso_U_12
Hf1 0.02706(11) 0.03536(12) 0.02855(11) 0.00749(9) 0.00879(9) 0.00358(9)
C2 0.047(4) 0.085(5) 0.052(4) -0.019(4) 0.026(3) 0.003(4)
C4 0.043(4) 0.058(4) 0.043(4) 0.002(3) 0.017(3) 0.011(3)
C11 0.039(3) 0.035(3) 0.049(4) 0.009(3) 0.016(3) 0.011(2)
C12 0.052(4) 0.046(4) 0.059(4) 0.020(3) 0.011(3) 0.004(3)
C13 0.043(4) 0.066(5) 0.086(6) 0.014(4) -0.012(4) -0.003(4)
C14 0.042(4) 0.045(4) 0.129(8) 0.025(5) 0.025(5) 0.005(3)
C15 0.071(5) 0.040(4) 0.087(6) 0.024(4) 0.038(4) 0.006(3)
C16 0.070(4) 0.033(3) 0.057(4) 0.011(3) 0.024(3) 0.008(3)
C21 0.037(3) 0.037(3) 0.031(3) 0.008(2) 0.010(2) 0.004(2)
C22 0.042(3) 0.064(4) 0.034(3) 0.011(3) 0.015(3) 0.005(3)
C23 0.034(3) 0.061(4) 0.042(3) 0.004(3) 0.008(3) 0.008(3)
C24 0.048(4) 0.054(4) 0.038(3) 0.014(3) -0.001(3) 0.006(3)
C25 0.062(5) 0.097(6) 0.037(4) 0.032(4) 0.014(3) 0.010(4)
C26 0.034(3) 0.091(6) 0.050(4) 0.026(4) 0.015(3) -0.005(3)
C28 0.063(5) 0.080(5) 0.036(4) -0.010(3) 0.027(3) -0.019(4)
C29 0.049(3) 0.045(3) 0.040(3) 0.008(3) 0.016(3) 0.000(3)
C31 0.034(3) 0.040(3) 0.033(3) 0.009(2) 0.016(2) 0.002(2)
C32 0.047(4) 0.056(4) 0.040(3) -0.003(3) 0.005(3) 0.019(3)
C33 0.065(5) 0.085(5) 0.038(4) 0.004(3) 0.004(3) 0.036(4)
C34 0.076(5) 0.058(4) 0.070(5) 0.030(4) 0.044(4) 0.032(4)
C35 0.058(4) 0.035(3) 0.076(5) 0.003(3) 0.039(4) 0.000(3)
C36 0.037(3) 0.046(4) 0.048(4) -0.007(3) 0.016(3) -0.006(3)
C43 0.030(3) 0.039(3) 0.034(3) -0.005(2) 0.008(2) -0.007(2)
C46 0.077(5) 0.060(4) 0.047(4) 0.003(3) 0.033(4) -0.012(4)
B1 0.029(3) 0.030(3) 0.032(3) 0.002(2) 0.008(3) 0.005(2)
B2 0.032(3) 0.043(4) 0.039(4) 0.012(3) 0.015(3) 0.004(3)
B3 0.034(4) 0.043(4) 0.035(4) 0.009(3) 0.010(3) 0.001(3)
B4 0.033(3) 0.043(4) 0.037(4) 0.007(3) 0.007(3) 0.005(3)
Hf3 0.02938(11) 0.03452(12) 0.03244(12) 0.00654(9) 0.00866(9) 0.00565(9)
C91 0.036(3) 0.033(3) 0.030(3) 0.002(2) 0.002(2) -0.001(2)
C92 0.044(4) 0.051(4) 0.050(4) 0.023(3) 0.021(3) 0.016(3)
C93 0.047(4) 0.060(4) 0.064(5) 0.012(4) 0.016(3) 0.023(3)
C94 0.040(3) 0.037(3) 0.056(4) 0.015(3) 0.000(3) 0.001(2)
C95 0.066(5) 0.050(4) 0.059(4) 0.016(3) 0.026(4) -0.006(3)
C96 0.057(4) 0.039(3) 0.052(4) 0.004(3) 0.031(3) 0.005(3)
C101 0.032(3) 0.039(3) 0.037(3) 0.007(2) 0.006(2) 0.005(2)
C102 0.042(3) 0.053(4) 0.038(3) 0.003(3) 0.008(3) 0.005(3)
C103 0.042(3) 0.055(4) 0.053(4) 0.022(3) 0.016(3) 0.004(3)
C104 0.042(3) 0.047(3) 0.055(4) 0.018(3) 0.003(3) 0.011(3)
C105 0.045(4) 0.032(3) 0.046(4) -0.001(3) 0.000(3) 0.008(3)
C106 0.036(3) 0.046(3) 0.040(3) 0.012(3) 0.011(3) 0.017(3)
C111 0.033(3) 0.039(3) 0.039(3) 0.011(2) 0.010(3) 0.011(2)
C112 0.043(4) 0.088(5) 0.043(4) 0.020(4) 0.007(3) -0.011(4)
C113 0.061(5) 0.117(7) 0.036(4) 0.031(4) 0.009(3) -0.007(5)
C114 0.065(5) 0.088(6) 0.032(4) 0.019(4) 0.013(3) 0.024(4)
C115 0.040(4) 0.064(4) 0.043(4) 0.009(3) -0.006(3) 0.007(3)
C116 0.041(4) 0.060(4) 0.042(4) 0.019(3) 0.010(3) 0.009(3)
C121 0.043(3) 0.048(3) 0.035(3) 0.011(3) 0.013(2) 0.015(3)
C122 0.035(3) 0.045(3) 0.040(3) -0.001(3) 0.008(2) 0.000(2)
C123 0.042(3) 0.051(4) 0.043(3) 0.004(3) 0.007(3) 0.018(3)
C124 0.062(5) 0.084(5) 0.063(5) 0.021(4) 0.037(4) 0.024(4)
C125 0.076(6) 0.045(4) 0.134(8) 0.008(5) 0.069(6) 0.002(4)
C126 0.081(6) 0.041(4) 0.116(7) 0.021(4) 0.068(5) 0.018(4)
B9 0.035(3) 0.041(3) 0.035(3) 0.007(3) 0.009(3) 0.007(3)
B10 0.032(3) 0.044(4) 0.041(4) 0.010(3) 0.004(3) 0.009(3)
B11 0.037(3) 0.037(3) 0.038(3) 0.009(3) 0.015(3) 0.007(3)
B12 0.039(4) 0.041(4) 0.038(4) 0.007(3) 0.009(3) 0.010(3)
Hf2 0.02744(11) 0.03201(11) 0.02484(11) 0.00471(8) 0.00704(9) 0.00158(8)
C51 0.036(3) 0.037(3) 0.037(3) 0.007(2) 0.015(2) 0.002(2)
C52 0.037(3) 0.051(3) 0.030(3) 0.006(2) 0.010(2) 0.008(2)
C53 0.045(3) 0.039(3) 0.048(4) -0.002(3) 0.018(3) 0.007(3)
C54 0.050(4) 0.043(4) 0.054(4) 0.012(3) 0.024(3) 0.015(3)
C55 0.047(4) 0.057(4) 0.045(4) 0.011(3) 0.006(3) 0.017(3)
C56 0.047(4) 0.046(4) 0.037(3) -0.002(3) 0.002(3) 0.009(3)
C61 0.030(3) 0.051(3) 0.030(3) 0.000(2) 0.010(2) -0.005(2)
C62 0.045(4) 0.058(4) 0.056(4) 0.005(3) 0.026(3) -0.001(3)
C63 0.057(4) 0.065(5) 0.056(5) -0.005(4) 0.030(4) -0.004(3)
C64 0.045(4) 0.087(5) 0.037(4) 0.010(3) 0.022(3) -0.014(4)
C65 0.049(4) 0.075(5) 0.051(4) 0.024(3) 0.016(3) -0.006(3)
C66 0.034(3) 0.060(4) 0.049(4) 0.018(3) 0.014(3) 0.006(3)
C71 0.037(3) 0.041(3) 0.034(3) 0.009(3) 0.014(3) 0.002(2)
C72 0.046(4) 0.042(3) 0.047(4) 0.010(3) 0.008(3) 0.007(3)
C73 0.071(5) 0.036(3) 0.059(4) 0.010(3) 0.009(4) 0.002(3)
C74 0.067(5) 0.059(4) 0.053(4) -0.004(3) 0.018(4) -0.028(4)
C75 0.039(4) 0.108(7) 0.064(5) -0.022(5) 0.017(4) -0.020(4)
C76 0.046(4) 0.070(5) 0.061(5) -0.019(4) 0.019(3) -0.003(3)
C81 0.038(3) 0.026(3) 0.032(3) 0.003(2) 0.006(2) 0.003(2)
C82 0.042(3) 0.054(4) 0.036(3) 0.009(3) 0.009(3) 0.004(3)
C83 0.037(3) 0.065(4) 0.047(4) 0.003(3) -0.002(3) 0.007(3)
C84 0.061(4) 0.049(4) 0.031(3) 0.004(3) -0.001(3) 0.012(3)
C85 0.056(4) 0.050(4) 0.034(4) 0.010(3) 0.015(3) 0.013(3)
C86 0.045(4) 0.047(3) 0.031(3) 0.008(3) 0.011(3) 0.011(3)
B5 0.030(3) 0.037(3) 0.037(4) 0.008(3) 0.011(3) 0.005(3)
B6 0.033(3) 0.040(4) 0.033(3) 0.009(3) 0.010(3) 0.000(3)
B7 0.035(3) 0.036(3) 0.029(3) 0.008(3) 0.013(3) 0.004(3)
B8 0.032(3) 0.035(3) 0.038(4) 0.008(3) 0.010(3) 0.005(3)

loop_
_atom_type_symbol
_atom_type_description
_atom_type_scat_dispersion_real
_atom_type_scat_dispersion_imag
_atom_type_scat_source
C C 0.0033 0.0016 'International Tables Vol C Tables 4.2.6.8 and 6.1.1.4'
H H 0.0000 0.0000 'International Tables Vol C Tables 4.2.6.8 and 6.1.1.4'
B B 0.0013 0.0007 'International Tables Vol C Tables 4.2.6.8 and 6.1.1.4'
Hf Hf -0.5830 6.1852 'International Tables Vol C Tables 4.2.6.8 and 6.1.1.4'

loop_
_geom_angle_atom_site_label_1
_geom_angle_atom_site_label_2
_geom_angle_atom_site_label_3
_geom_angle
_geom_angle_site_symmetry_1
_geom_angle_site_symmetry_3
_geom_angle_publ_flag
B1 Hf1 B2 109.9(2) . . ?
B1 Hf1 B3 107.2(2) . . ?
B1 Hf1 B4 109.4(2) . . ?
B2 Hf1 B4 110.0(2) . . ?
B3 Hf1 B2 111.7(2) . . ?
B3 Hf1 B4 108.6(2) . . ?
C4 C2 H2 120.4 . . ?
C28 C2 H2 120.4 . . ?
C28 C2 C4 119.2(7) . . ?
C2 C4 H4 119.7 . . ?
C43 C4 C2 120.6(7) . . ?
C43 C4 H4 119.7 . . ?
C12 C11 B1 120.2(5) . . ?
C16 C11 C12 117.6(6) . . ?
C16 C11 B1 121.9(6) . . ?
C11 C12 H12 119.8 . . ?
C11 C12 C13 120.5(7) . . ?
C13 C12 H12 119.8 . . ?
C12 C13 H13 120.1 . . ?
C14 C13 C12 119.8(7) . . ?
C14 C13 H13 120.1 . . ?
C13 C14 H14 119.9 . . ?
C13 C14 C15 120.1(7) . . ?
C15 C14 H14 119.9 . . ?
C14 C15 H15 120.4 . . ?
C16 C15 C14 119.3(7) . . ?
C16 C15 H15 120.4 . . ?
C11 C16 H16 118.7 . . ?
C15 C16 C11 122.6(7) . . ?
C15 C16 H16 118.7 . . ?
C22 C21 C26 116.6(5) . . ?
C22 C21 B2 121.5(5) . . ?
C26 C21 B2 121.9(5) . . ?
C21 C22 H22 118.8 . . ?
C21 C22 C23 122.4(5) . . ?
C23 C22 H22 118.8 . . ?
C22 C23 H23 120.4 . . ?
C24 C23 C22 119.1(6) . . ?
C24 C23 H23 120.4 . . ?
C23 C24 H24 120.0 . . ?
C25 C24 C23 120.0(5) . . ?
C25 C24 H24 120.0 . . ?
C24 C25 H25 119.9 . . ?
C24 C25 C26 120.3(6) . . ?
C26 C25 H25 119.9 . . ?
C21 C26 H26 119.3 . . ?
C25 C26 C21 121.4(6) . . ?
C25 C26 H26 119.3 . . ?
C2 C28 H28 119.7 . . ?
C2 C28 C46 120.7(6) . . ?
C46 C28 H28 119.7 . . ?
C43 C29 H29 119.7 . . ?
C46 C29 H29 119.7 . . ?
C46 C29 C43 120.6(6) . . ?
C32 C31 B3 119.1(5) . . ?
C36 C31 C32 116.3(6) . . ?
C36 C31 B3 124.5(5) . . ?
C31 C32 H32 118.9 . . ?
C33 C32 C31 122.1(6) . . ?
C33 C32 H32 118.9 . . ?
C32 C33 H33 119.9 . . ?
C34 C33 C32 120.2(7) . . ?
C34 C33 H33 119.9 . . ?
C33 C34 H34 119.8 . . ?
C33 C34 C35 120.4(7) . . ?
C35 C34 H34 119.8 . . ?
C34 C35 H35 120.3 . . ?
C34 C35 C36 119.4(6) . . ?
C36 C35 H35 120.3 . . ?
C31 C36 H36 119.3 . . ?
C35 C36 C31 121.5(6) . . ?
C35 C36 H36 119.3 . . ?
C4 C43 C29 118.1(5) . . ?
C4 C43 B4 122.7(6) . . ?
C29 C43 B4 119.2(5) . . ?
C28 C46 C29 120.8(7) . . ?
C28 C46 H46 119.6 . . ?
C29 C46 H46 119.6 . . ?
Hf1 B1 H1A 75.6 . . ?
Hf1 B1 H1B 72.9 . . ?
Hf1 B1 H1C 63.3 . . ?
C11 B1 Hf1 172.6(4) . . ?
C11 B1 H1A 109.5 . . ?
C11 B1 H1B 109.5 . . ?
C11 B1 H1C 109.5 . . ?
H1A B1 H1B 109.5 . . ?
H1A B1 H1C 109.5 . . ?
H1B B1 H1C 109.5 . . ?
Hf1 B2 H2A 68.2 . . ?
Hf1 B2 H2B 71.7 . . ?
Hf1 B2 H2C 71.7 . . ?
C21 B2 Hf1 177.7(5) . . ?
C21 B2 H2A 109.5 . . ?
C21 B2 H2B 109.5 . . ?
C21 B2 H2C 109.5 . . ?
H2A B2 H2B 109.5 . . ?
H2A B2 H2C 109.5 . . ?
H2B B2 H2C 109.5 . . ?
Hf1 B3 H3A 72.7 . . ?
Hf1 B3 H3B 64.4 . . ?
Hf1 B3 H3C 74.7 . . ?
C31 B3 Hf1 173.7(5) . . ?
C31 B3 H3A 109.5 . . ?
C31 B3 H3B 109.5 . . ?
C31 B3 H3C 109.5 . . ?
H3A B3 H3B 109.5 . . ?
H3A B3 H3C 109.5 . . ?
H3B B3 H3C 109.5 . . ?
Hf1 B4 H4A 68.6 . . ?
Hf1 B4 H4B 67.9 . . ?
Hf1 B4 H4C 75.2 . . ?
C43 B4 Hf1 175.3(5) . . ?
C43 B4 H4A 109.5 . . ?
C43 B4 H4B 109.5 . . ?
C43 B4 H4C 109.5 . . ?
H4A B4 H4B 109.5 . . ?
H4A B4 H4C 109.5 . . ?
H4B B4 H4C 109.5 . . ?
B10 Hf3 B9 110.2(2) . . ?
B11 Hf3 B9 109.8(2) . . ?
B11 Hf3 B10 108.7(2) . . ?
B11 Hf3 B12 109.8(2) . . ?
B12 Hf3 B9 108.5(2) . . ?
B12 Hf3 B10 109.8(2) . . ?
C92 C91 C96 116.4(5) . . ?
C92 C91 B9 123.7(5) . . ?
C96 C91 B9 119.9(5) . . ?
C91 C92 H92 118.7 . . ?
C91 C92 C93 122.6(6) . . ?
C93 C92 H92 118.7 . . ?
C92 C93 H93 120.4 . . ?
C94 C93 C92 119.3(6) . . ?
C94 C93 H93 120.4 . . ?
C93 C94 H94 120.0 . . ?
C95 C94 C93 120.0(6) . . ?
C95 C94 H94 120.0 . . ?
C94 C95 H95 119.9 . . ?
C94 C95 C96 120.2(6) . . ?
C96 C95 H95 119.9 . . ?
C91 C96 H96 119.2 . . ?
C95 C96 C91 121.6(6) . . ?
C95 C96 H96 119.2 . . ?
C102 C101 B10 120.3(6) . . ?
C106 C101 C102 118.1(6) . . ?
C106 C101 B10 121.6(6) . . ?
C101 C102 H102 119.4 . . ?
C101 C102 C103 121.3(6) . . ?
C103 C102 H102 119.4 . . ?
C102 C103 H103 120.3 . . ?
C104 C103 C102 119.4(6) . . ?
C104 C103 H103 120.3 . . ?
C103 C104 H104 119.5 . . ?
C103 C104 C105 121.0(6) . . ?
C105 C104 H104 119.5 . . ?
C104 C105 H105 120.3 . . ?
C104 C105 C106 119.4(6) . . ?
C106 C105 H105 120.3 . . ?
C101 C106 C105 120.9(6) . . ?
C101 C106 H106 119.6 . . ?
C105 C106 H106 119.6 . . ?
C112 C111 C116 116.6(6) . . ?
C112 C111 B11 121.0(5) . . ?
C116 C111 B11 122.4(5) . . ?
C111 C112 H112 119.9 . . ?
C113 C112 C111 120.2(7) . . ?
C113 C112 H112 119.9 . . ?
C112 C113 H113 118.2 . . ?
C112 C113 C114 123.6(7) . . ?
C114 C113 H113 118.2 . . ?
C113 C114 H114 121.3 . . ?
C113 C114 C115 117.3(6) . . ?
C115 C114 H114 121.3 . . ?
C114 C115 H115 119.9 . . ?
C116 C115 C114 120.3(6) . . ?
C116 C115 H115 119.9 . . ?
C111 C116 H116 119.0 . . ?
C115 C116 C111 122.0(6) . . ?
C115 C116 H116 119.0 . . ?
C122 C121 C126 116.6(6) . . ?
C122 C121 B12 122.1(6) . . ?
C126 C121 B12 121.2(6) . . ?
C121 C122 H122 118.5 . . ?
C123 C122 C121 123.0(6) . . ?
C123 C122 H122 118.5 . . ?
C122 C123 H123 120.5 . . ?
C124 C123 C122 119.0(6) . . ?
C124 C123 H123 120.5 . . ?
C123 C124 H124 119.5 . . ?
C123 C124 C125 121.0(6) . . ?
C125 C124 H124 119.5 . . ?
C124 C125 H125 120.4 . . ?
C124 C125 C126 119.3(7) . . ?
C126 C125 H125 120.4 . . ?
C121 C126 H126 119.4 . . ?
C125 C126 C121 121.2(7) . . ?
C125 C126 H126 119.4 . . ?
Hf3 B9 H9A 73.2 . . ?
Hf3 B9 H9B 69.4 . . ?
Hf3 B9 H9C 69.0 . . ?
C91 B9 Hf3 177.3(5) . . ?
C91 B9 H9A 109.5 . . ?
C91 B9 H9B 109.5 . . ?
C91 B9 H9C 109.5 . . ?
H9A B9 H9B 109.5 . . ?
H9A B9 H9C 109.5 . . ?
H9B B9 H9C 109.5 . . ?
Hf3 B10 H10A 65.5 . . ?
Hf3 B10 H10B 74.4 . . ?
Hf3 B10 H10C 71.8 . . ?
C101 B10 Hf3 174.7(4) . . ?
C101 B10 H10A 109.5 . . ?
C101 B10 H10B 109.5 . . ?
C101 B10 H10C 109.5 . . ?
H10A B10 H10B 109.5 . . ?
H10A B10 H10C 109.5 . . ?
H10B B10 H10C 109.5 . . ?
Hf3 B11 H11A 70.9 . . ?
Hf3 B11 H11B 70.2 . . ?
Hf3 B11 H11C 70.4 . . ?
C111 B11 Hf3 179.6(5) . . ?
C111 B11 H11A 109.5 . . ?
C111 B11 H11B 109.5 . . ?
C111 B11 H11C 109.5 . . ?
H11A B11 H11B 109.5 . . ?
H11A B11 H11C 109.5 . . ?
H11B B11 H11C 109.5 . . ?
Hf3 B12 H12A 71.8 . . ?
Hf3 B12 H12B 68.6 . . ?
Hf3 B12 H12C 71.3 . . ?
C121 B12 Hf3 178.0(5) . . ?
C121 B12 H12A 109.5 . . ?
C121 B12 H12B 109.5 . . ?
C121 B12 H12C 109.5 . . ?
H12A B12 H12B 109.5 . . ?
H12A B12 H12C 109.5 . . ?
H12B B12 H12C 109.5 . . ?
B5 Hf2 B6 108.8(2) . . ?
B5 Hf2 B7 109.2(2) . . ?
B6 Hf2 B7 109.4(2) . . ?
B8 Hf2 B5 109.8(2) . . ?
B8 Hf2 B6 109.3(2) . . ?
B8 Hf2 B7 110.4(2) . . ?
C52 C51 B5 120.3(5) . . ?
C56 C51 C52 117.8(5) . . ?
C56 C51 B5 121.8(5) . . ?
C51 C52 H52 119.8 . . ?
C53 C52 C51 120.5(5) . . ?
C53 C52 H52 119.8 . . ?
C52 C53 H53 120.0 . . ?
C52 C53 C54 120.0(6) . . ?
C54 C53 H53 120.0 . . ?
C53 C54 H54 120.0 . . ?
C55 C54 C53 120.1(6) . . ?
C55 C54 H54 120.0 . . ?
C54 C55 H55 119.9 . . ?
C54 C55 C56 120.2(6) . . ?
C56 C55 H55 119.9 . . ?
C51 C56 C55 121.4(6) . . ?
C51 C56 H56 119.3 . . ?
C55 C56 H56 119.3 . . ?
C62 C61 C66 117.0(6) . . ?
C62 C61 B6 122.8(6) . . ?
C66 C61 B6 120.2(5) . . ?
C61 C62 H62 119.5 . . ?
C61 C62 C63 121.0(7) . . ?
C63 C62 H62 119.5 . . ?
C62 C63 H63 119.7 . . ?
C64 C63 C62 120.7(8) . . ?
C64 C63 H63 119.7 . . ?
C63 C64 H64 120.6 . . ?
C65 C64 C63 118.9(6) . . ?
C65 C64 H64 120.6 . . ?
C64 C65 H65 119.3 . . ?
C64 C65 C66 121.3(6) . . ?
C66 C65 H65 119.3 . . ?
C61 C66 H66 119.4 . . ?
C65 C66 C61 121.1(6) . . ?
C65 C66 H66 119.4 . . ?
C72 C71 C76 116.5(6) . . ?
C72 C71 B7 122.1(6) . . ?
C76 C71 B7 121.3(6) . . ?
C71 C72 H72 118.9 . . ?
C73 C72 C71 122.1(6) . . ?
C73 C72 H72 119.0 . . ?
C72 C73 H73 120.2 . . ?
C74 C73 C72 119.7(6) . . ?
C74 C73 H73 120.2 . . ?
C73 C74 H74 120.0 . . ?
C75 C74 C73 119.9(6) . . ?
C75 C74 H74 120.0 . . ?
C74 C75 H75 120.3 . . ?
C74 C75 C76 119.4(7) . . ?
C76 C75 H75 120.3 . . ?
C71 C76 H76 118.8 . . ?
C75 C76 C71 122.4(7) . . ?
C75 C76 H76 118.8 . . ?
C82 C81 B8 119.3(5) . . ?
C86 C81 C82 118.1(5) . . ?
C86 C81 B8 122.6(5) . . ?
C81 C82 H82 119.5 . . ?
C83 C82 C81 121.1(6) . . ?
C83 C82 H82 119.5 . . ?
C82 C83 H83 120.0 . . ?
C84 C83 C82 120.0(6) . . ?
C84 C83 H83 120.0 . . ?
C83 C84 H84 119.9 . . ?
C83 C84 C85 120.1(6) . . ?
C85 C84 H84 119.9 . . ?
C84 C85 H85 120.1 . . ?
C84 C85 C86 119.8(6) . . ?
C86 C85 H85 120.1 . . ?
C81 C86 C85 120.9(6) . . ?
C81 C86 H86 119.6 . . ?
C85 C86 H86 119.6 . . ?
Hf2 B5 H5A 72.8 . . ?
Hf2 B5 H5B 67.8 . . ?
Hf2 B5 H5C 71.0 . . ?
C51 B5 Hf2 177.1(4) . . ?
C51 B5 H5A 109.5 . . ?
C51 B5 H5B 109.5 . . ?
C51 B5 H5C 109.5 . . ?
H5A B5 H5B 109.5 . . ?
H5A B5 H5C 109.5 . . ?
H5B B5 H5C 109.5 . . ?
Hf2 B6 H6A 69.0 . . ?
Hf2 B6 H6B 74.4 . . ?
Hf2 B6 H6C 68.2 . . ?
C61 B6 Hf2 176.1(5) . . ?
C61 B6 H6A 109.5 . . ?
C61 B6 H6B 109.5 . . ?
C61 B6 H6C 109.5 . . ?
H6A B6 H6B 109.5 . . ?
H6A B6 H6C 109.5 . . ?
H6B B6 H6C 109.5 . . ?
Hf2 B7 H7A 66.6 . . ?
Hf2 B7 H7B 74.8 . . ?
Hf2 B7 H7C 70.3 . . ?
C71 B7 Hf2 175.2(5) . . ?
C71 B7 H7A 109.5 . . ?
C71 B7 H7B 109.5 . . ?
C71 B7 H7C 109.5 . . ?
H7A B7 H7B 109.5 . . ?
H7A B7 H7C 109.5 . . ?
H7B B7 H7C 109.5 . . ?
Hf2 B8 H8A 74.8 . . ?
Hf2 B8 H8B 70.8 . . ?
Hf2 B8 H8C 66.1 . . ?
C81 B8 Hf2 175.0(4) . . ?
C81 B8 H8A 109.5 . . ?
C81 B8 H8B 109.5 . . ?
C81 B8 H8C 109.5 . . ?
H8A B8 H8B 109.5 . . ?
H8A B8 H8C 109.5 . . ?
H8B B8 H8C 109.5 . . ?

loop_
_geom_bond_atom_site_label_1
_geom_bond_atom_site_label_2
_geom_bond_distance
_geom_bond_site_symmetry_2
_geom_bond_publ_flag
Hf1 B1 2.284(6) . ?
Hf1 B2 2.299(6) . ?
Hf1 B3 2.296(7) . ?
Hf1 B4 2.302(6) . ?
C2 H2 0.9500 . ?
C2 C4 1.423(9) . ?
C2 C28 1.368(11) . ?
C4 H4 0.9500 . ?
C4 C43 1.393(8) . ?
C11 C12 1.389(9) . ?
C11 C16 1.380(8) . ?
C11 B1 1.601(8) . ?
C12 H12 0.9500 . ?
C12 C13 1.411(10) . ?
C13 H13 0.9500 . ?
C13 C14 1.371(11) . ?
C14 H14 0.9500 . ?
C14 C15 1.381(11) . ?
C15 H15 0.9500 . ?
C15 C16 1.377(9) . ?
C16 H16 0.9500 . ?
C21 C22 1.379(8) . ?
C21 C26 1.393(8) . ?
C21 B2 1.571(8) . ?
C22 H22 0.9500 . ?
C22 C23 1.385(8) . ?
C23 H23 0.9500 . ?
C23 C24 1.369(8) . ?
C24 H24 0.9500 . ?
C24 C25 1.368(9) . ?
C25 H25 0.9500 . ?
C25 C26 1.375(9) . ?
C26 H26 0.9500 . ?
C28 H28 0.9500 . ?
C28 C46 1.369(10) . ?
C29 H29 0.9500 . ?
C29 C43 1.399(8) . ?
C29 C46 1.386(8) . ?
C31 C32 1.408(8) . ?
C31 C36 1.400(8) . ?
C31 B3 1.569(9) . ?
C32 H32 0.9500 . ?
C32 C33 1.368(9) . ?
C33 H33 0.9500 . ?
C33 C34 1.367(10) . ?
C34 H34 0.9500 . ?
C34 C35 1.379(10) . ?
C35 H35 0.9500 . ?
C35 C36 1.396(10) . ?
C36 H36 0.9500 . ?
C43 B4 1.577(8) . ?
C46 H46 0.9500 . ?
B1 H1A 1.2000 . ?
B1 H1B 1.2000 . ?
B1 H1C 1.2000 . ?
B2 H2A 1.2000 . ?
B2 H2B 1.2000 . ?
B2 H2C 1.2000 . ?
B3 H3A 1.2000 . ?
B3 H3B 1.2000 . ?
B3 H3C 1.2000 . ?
B4 H4A 1.2000 . ?
B4 H4B 1.2000 . ?
B4 H4C 1.2000 . ?
Hf3 B9 2.308(6) . ?
Hf3 B10 2.302(7) . ?
Hf3 B11 2.294(6) . ?
Hf3 B12 2.295(7) . ?
C91 C92 1.382(8) . ?
C91 C96 1.397(8) . ?
C91 B9 1.577(8) . ?
C92 H92 0.9500 . ?
C92 C93 1.393(9) . ?
C93 H93 0.9500 . ?
C93 C94 1.374(9) . ?
C94 H94 0.9500 . ?
C94 C95 1.368(9) . ?
C95 H95 0.9500 . ?
C95 C96 1.390(9) . ?
C96 H96 0.9500 . ?
C101 C102 1.393(8) . ?
C101 C106 1.392(8) . ?
C101 B10 1.586(9) . ?
C102 H102 0.9500 . ?
C102 C103 1.397(8) . ?
C103 H103 0.9500 . ?
C103 C104 1.368(9) . ?
C104 H104 0.9500 . ?
C104 C105 1.383(9) . ?
C105 H105 0.9500 . ?
C105 C106 1.400(8) . ?
C106 H106 0.9500 . ?
C111 C112 1.396(8) . ?
C111 C116 1.398(9) . ?
C111 B11 1.585(8) . ?
C112 H112 0.9500 . ?
C112 C113 1.357(9) . ?
C113 H113 0.9500 . ?
C113 C114 1.363(11) . ?
C114 H114 0.9500 . ?
C114 C115 1.386(10) . ?
C115 H115 0.9500 . ?
C115 C116 1.375(9) . ?
C116 H116 0.9500 . ?
C121 C122 1.385(8) . ?
C121 C126 1.416(9) . ?
C121 B12 1.569(8) . ?
C122 H122 0.9500 . ?
C122 C123 1.382(8) . ?
C123 H123 0.9500 . ?
C123 C124 1.379(9) . ?
C124 H124 0.9500 . ?
C124 C125 1.380(10) . ?
C125 H125 0.9500 . ?
C125 C126 1.396(10) . ?
C126 H126 0.9500 . ?
B9 H9A 1.2000 . ?
B9 H9B 1.2000 . ?
B9 H9C 1.2000 . ?
B10 H10A 1.2000 . ?
B10 H10B 1.2000 . ?
B10 H10C 1.2000 . ?
B11 H11A 1.2000 . ?
B11 H11B 1.2000 . ?
B11 H11C 1.2000 . ?
B12 H12A 1.2000 . ?
B12 H12B 1.2000 . ?
B12 H12C 1.2000 . ?
Hf2 B5 2.303(6) . ?
Hf2 B6 2.305(6) . ?
Hf2 B7 2.305(6) . ?
Hf2 B8 2.299(6) . ?
C51 C52 1.412(8) . ?
C51 C56 1.372(8) . ?
C51 B5 1.572(8) . ?
C52 H52 0.9500 . ?
C52 C53 1.378(8) . ?
C53 H53 0.9500 . ?
C53 C54 1.385(9) . ?
C54 H54 0.9500 . ?
C54 C55 1.357(9) . ?
C55 H55 0.9500 . ?
C55 C56 1.389(9) . ?
C56 H56 0.9500 . ?
C61 C62 1.383(9) . ?
C61 C66 1.395(8) . ?
C61 B6 1.580(8) . ?
C62 H62 0.9500 . ?
C62 C63 1.393(9) . ?
C63 H63 0.9500 . ?
C63 C64 1.366(11) . ?
C64 H64 0.9500 . ?
C64 C65 1.360(10) . ?
C65 H65 0.9500 . ?
C65 C66 1.375(8) . ?
C66 H66 0.9500 . ?
C71 C72 1.392(9) . ?
C71 C76 1.392(9) . ?
C71 B7 1.576(9) . ?
C72 H72 0.9500 . ?
C72 C73 1.390(8) . ?
C73 H73 0.9500 . ?
C73 C74 1.382(10) . ?
C74 H74 0.9500 . ?
C74 C75 1.379(11) . ?
C75 H75 0.9500 . ?
C75 C76 1.391(10) . ?
C76 H76 0.9500 . ?
C81 C82 1.393(8) . ?
C81 C86 1.369(8) . ?
C81 B8 1.582(8) . ?
C82 H82 0.9500 . ?
C82 C83 1.381(8) . ?
C83 H83 0.9500 . ?
C83 C84 1.363(9) . ?
C84 H84 0.9500 . ?
C84 C85 1.369(9) . ?
C85 H85 0.9500 . ?
C85 C86 1.398(9) . ?
C86 H86 0.9500 . ?
B5 H5A 1.2000 . ?
B5 H5B 1.2000 . ?
B5 H5C 1.2000 . ?
B6 H6A 1.2000 . ?
B6 H6B 1.2000 . ?
B6 H6C 1.2000 . ?
B7 H7A 1.2000 . ?
B7 H7B 1.2000 . ?
B7 H7C 1.2000 . ?
B8 H8A 1.2000 . ?
B8 H8B 1.2000 . ?
B8 H8C 1.2000 . ?

loop_
_geom_torsion_atom_site_label_1
_geom_torsion_atom_site_label_2
_geom_torsion_atom_site_label_3
_geom_torsion_atom_site_label_4
_geom_torsion
_geom_torsion_site_symmetry_1
_geom_torsion_site_symmetry_2
_geom_torsion_site_symmetry_3
_geom_torsion_site_symmetry_4
_geom_torsion_publ_flag
C2 C4 C43 C29 -0.3(9) . . . . ?
C2 C4 C43 B4 179.1(6) . . . . ?
C2 C28 C46 C29 -1.0(10) . . . . ?
C4 C2 C28 C46 1.6(11) . . . . ?
C11 C12 C13 C14 -2.4(12) . . . . ?
C12 C11 C16 C15 3.2(10) . . . . ?
C12 C13 C14 C15 3.8(12) . . . . ?
C13 C14 C15 C16 -1.7(11) . . . . ?
C14 C15 C16 C11 -1.9(11) . . . . ?
C16 C11 C12 C13 -1.0(10) . . . . ?
C21 C22 C23 C24 -1.0(10) . . . . ?
C22 C21 C26 C25 0.3(11) . . . . ?
C22 C23 C24 C25 2.7(10) . . . . ?
C23 C24 C25 C26 -2.8(12) . . . . ?
C24 C25 C26 C21 1.3(13) . . . . ?
C26 C21 C22 C23 -0.5(10) . . . . ?
C28 C2 C4 C43 -0.9(10) . . . . ?
C31 C32 C33 C34 -1.4(11) . . . . ?
C32 C31 C36 C35 3.0(9) . . . . ?
C32 C33 C34 C35 3.0(11) . . . . ?
C33 C34 C35 C36 -1.5(11) . . . . ?
C34 C35 C36 C31 -1.6(10) . . . . ?
C36 C31 C32 C33 -1.6(9) . . . . ?
C43 C29 C46 C28 -0.2(10) . . . . ?
C46 C29 C43 C4 0.9(9) . . . . ?
C46 C29 C43 B4 -178.6(5) . . . . ?
B1 C11 C12 C13 172.2(7) . . . . ?
B1 C11 C16 C15 -169.9(6) . . . . ?
B2 C21 C22 C23 178.0(6) . . . . ?
B2 C21 C26 C25 -178.2(7) . . . . ?
B3 C31 C32 C33 174.7(6) . . . . ?
B3 C31 C36 C35 -173.0(6) . . . . ?
C91 C92 C93 C94 -1.4(11) . . . . ?
C92 C91 C96 C95 1.4(9) . . . . ?
C92 C93 C94 C95 1.4(10) . . . . ?
C93 C94 C95 C96 -0.1(10) . . . . ?
C94 C95 C96 C91 -1.4(11) . . . . ?
C96 C91 C92 C93 0.0(10) . . . . ?
C101 C102 C103 C104 -0.8(9) . . . . ?
C102 C101 C106 C105 -0.4(9) . . . . ?
C102 C103 C104 C105 0.7(9) . . . . ?
C103 C104 C105 C106 -0.4(9) . . . . ?
C104 C105 C106 C101 0.3(9) . . . . ?
C106 C101 C102 C103 0.6(9) . . . . ?
C111 C112 C113 C114 -0.7(14) . . . . ?
C112 C111 C116 C115 1.3(10) . . . . ?
C112 C113 C114 C115 0.6(14) . . . . ?
C113 C114 C115 C116 0.5(12) . . . . ?
C114 C115 C116 C111 -1.4(11) . . . . ?
C116 C111 C112 C113 -0.2(11) . . . . ?
C121 C122 C123 C124 0.6(9) . . . . ?
C122 C121 C126 C125 -1.9(12) . . . . ?
C122 C123 C124 C125 -0.8(11) . . . . ?
C123 C124 C125 C126 -0.4(14) . . . . ?
C124 C125 C126 C121 1.8(15) . . . . ?
C126 C121 C122 C123 0.7(9) . . . . ?
B9 C91 C92 C93 -177.5(6) . . . . ?
B9 C91 C96 C95 179.0(6) . . . . ?
B10 C101 C102 C103 178.0(6) . . . . ?
B10 C101 C106 C105 -177.7(5) . . . . ?
B11 C111 C112 C113 178.9(7) . . . . ?
B11 C111 C116 C115 -177.9(6) . . . . ?
B12 C121 C122 C123 178.0(6) . . . . ?
B12 C121 C126 C125 -179.2(8) . . . . ?
C51 C52 C53 C54 -0.2(9) . . . . ?
C52 C51 C56 C55 2.3(10) . . . . ?
C52 C53 C54 C55 1.5(10) . . . . ?
C53 C54 C55 C56 -0.9(10) . . . . ?
C54 C55 C56 C51 -1.0(11) . . . . ?
C56 C51 C52 C53 -1.7(9) . . . . ?
C61 C62 C63 C64 0.7(11) . . . . ?
C62 C61 C66 C65 -0.3(9) . . . . ?
C62 C63 C64 C65 -1.4(11) . . . . ?
C63 C64 C65 C66 1.2(11) . . . . ?
C64 C65 C66 C61 -0.3(10) . . . . ?
C66 C61 C62 C63 0.1(10) . . . . ?
C71 C72 C73 C74 0.1(10) . . . . ?
C72 C71 C76 C75 -0.9(11) . . . . ?
C72 C73 C74 C75 -0.3(11) . . . . ?
C73 C74 C75 C76 0.0(12) . . . . ?
C74 C75 C76 C71 0.7(13) . . . . ?
C76 C71 C72 C73 0.5(10) . . . . ?
C81 C82 C83 C84 -1.0(10) . . . . ?
C82 C81 C86 C85 1.5(9) . . . . ?
C82 C83 C84 C85 1.1(10) . . . . ?
C83 C84 C85 C86 0.1(10) . . . . ?
C84 C85 C86 C81 -1.5(10) . . . . ?
C86 C81 C82 C83 -0.3(9) . . . . ?
B5 C51 C52 C53 173.7(5) . . . . ?
B5 C51 C56 C55 -173.0(6) . . . . ?
B6 C61 C62 C63 178.7(6) . . . . ?
B6 C61 C66 C65 -178.9(6) . . . . ?
B7 C71 C72 C73 -175.3(6) . . . . ?
B7 C71 C76 C75 174.9(7) . . . . ?
B8 C81 C82 C83 177.2(6) . . . . ?
B8 C81 C86 C85 -175.9(6) . . . . ?
